data_7112122
loop_
_publ_author_name
'Juan Olguin'
'Helge Muller-Bunz'
'Martin Albrecht'

_publ_section_title
;
 Springloaded porphyrin NHC hybrid rhodium(III) complexes: carbene
 dissociation and oxidation catalysis
;
_journal_name_full Chem.Commun.
_journal_page_first 3488
_journal_paper_doi 10.1039/C4CC00497C3
_journal_volume 50
_journal_year 2014
_chemical_formula_moiety 'C54 H44 N8 Rh, Cl, 1.25 (C H Cl3)'
_chemical_formula_sum 'C55.25 H45.25 Cl4.75 N8 Rh'
_chemical_formula_weight 1092.54
_chemical_name_systematic
; 
 ? 
;
_space_group_IT_number 14
_symmetry_cell_setting monoclinic
_symmetry_space_group_name_Hall '-P 2yn'
_symmetry_space_group_name_H-M 'P 1 21/n 1'
_atom_sites_solution_hydrogens geom
_atom_sites_solution_primary direct
_atom_sites_solution_secondary difmap
_audit_creation_method SHELXL-97
_cell_angle_alpha 90.00
_cell_angle_beta 90.679(1)
_cell_angle_gamma 90.00
_cell_formula_units_Z 4
_cell_length_a 15.1167(2)
_cell_length_b 19.9147(2)
_cell_length_c 17.2364(2)
_cell_measurement_reflns_used 23392
_cell_measurement_temperature 100(2)
_cell_measurement_theta_max 29.2470
_cell_measurement_theta_min 3.1180
_cell_volume 5188.56(11)
_computing_cell_refinement
; 
CrysAlisPro, Agilent Technologies, 
Version 1.171.36.24a (release 19-12-2012 CrysAlis171 .NET) 
(compiled Dec 19 2012,11:08:27) 
;
_computing_data_collection
; 
CrysAlisPro, Agilent Technologies, 
Version 1.171.36.24a (release 19-12-2012 CrysAlis171 .NET) 
(compiled Dec 19 2012,11:08:27) 
;
_computing_data_reduction
; 
CrysAlisPro, Agilent Technologies, 
Version 1.171.36.24a (release 19-12-2012 CrysAlis171 .NET) 
(compiled Dec 19 2012,11:08:27) 
;
_computing_structure_refinement 'SHELXL-97 (Sheldrick, 2008)'
_computing_structure_solution 'SHELXS-97 (Sheldrick, 2008)'
_diffrn_ambient_temperature 100(2)
_diffrn_detector_area_resol_mean 10.3196
_diffrn_measured_fraction_theta_full 0.989
_diffrn_measured_fraction_theta_max 0.885
_diffrn_measurement_device_type 'SuperNova, Dual, Cu at zero, Atlas'
_diffrn_measurement_method '\w scans'
_diffrn_radiation_monochromator mirror
_diffrn_radiation_source 'SuperNova (Mo) X-ray Source'
_diffrn_radiation_type MoK\a
_diffrn_radiation_wavelength 0.71073
_diffrn_reflns_av_R_equivalents 0.0325
_diffrn_reflns_av_sigmaI/netI 0.0288
_diffrn_reflns_limit_h_max 20
_diffrn_reflns_limit_h_min -17
_diffrn_reflns_limit_k_max 25
_diffrn_reflns_limit_k_min -27
_diffrn_reflns_limit_l_max 22
_diffrn_reflns_limit_l_min -23
_diffrn_reflns_number 53398
_diffrn_reflns_theta_full 27.00
_diffrn_reflns_theta_max 29.53
_diffrn_reflns_theta_min 2.88
_exptl_absorpt_coefficient_mu 0.619
_exptl_absorpt_correction_T_max 0.962
_exptl_absorpt_correction_T_min 0.934
_exptl_absorpt_correction_type analytical
_exptl_absorpt_process_details
; 
CrysAlisPro, Agilent Technologies, 
Version 1.171.36.24a (release 19-12-2012 CrysAlis171 .NET) 
(compiled Dec 19 2012,11:08:27) 
Analytical numeric absorption correction using a multifaceted crystal 
model based on expressions derived by R.C. Clark & J.S. Reid. 
(Clark, R. C. & Reid, J. S. (1995). Acta Cryst. A51, 887-897) 
;
_exptl_crystal_colour red
_exptl_crystal_density_diffrn 1.399
_exptl_crystal_density_method 'not measured'
_exptl_crystal_description block
_exptl_crystal_F_000 2234
_exptl_crystal_size_max 0.2299
_exptl_crystal_size_mid 0.1583
_exptl_crystal_size_min 0.1183
_platon_squeeze_details
; 
 PLATON: A.L. Spek, J. Appl. Cryst. 36 (2003), 7-13 
 PLATON version from 27.07.2012 
;
_refine_diff_density_max 0.584
_refine_diff_density_min -0.580
_refine_diff_density_rms 0.077
_refine_ls_extinction_method none
_refine_ls_goodness_of_fit_ref 1.069
_refine_ls_hydrogen_treatment constr
_refine_ls_matrix_type full
_refine_ls_number_parameters 581
_refine_ls_number_reflns 12825
_refine_ls_number_restraints 0
_refine_ls_restrained_S_all 1.069
_refine_ls_R_factor_all 0.0461
_refine_ls_R_factor_gt 0.0380
_refine_ls_shift/su_max 0.001
_refine_ls_shift/su_mean 0.000
_refine_ls_structure_factor_coef Fsqd
_refine_ls_weighting_details 'calc w=1/[\s^2^(Fo^2^)+(0.0515P)^2^+4.6832P] where P=(Fo^2^+2Fc^2^)/3'
_refine_ls_weighting_scheme calc
_refine_ls_wR_factor_gt 0.1032
_refine_ls_wR_factor_ref 0.1086
_reflns_number_gt 10892
_reflns_number_total 12825
_reflns_threshold_expression I>2\s(I)
_cod_data_source_file c4cc00497c3.cif
_cod_data_source_block alb209(3)
_cod_depositor_comments
;

2018-03-14
Z value and formula fixed to values more according to usual
chemical conventions.                 miguel
;
_cod_original_formula_sum 'C221 H181 Cl19 N32 Rh4'
_cod_original_formula_weight 4370.17
_cod_original_formula_moiety '4 (C54 H44 N8 Rh), 4 Cl, 5 (C H Cl3)'
_cod_original_formula_units_Z 1
_cod_original_sg_symbol_H-M 'P 21/n'
_cod_database_code 7112122

loop_
_symmetry_equiv_pos_as_xyz
'x, y, z'
'-x+1/2, y+1/2, -z+1/2'
'-x, -y, -z'
'x-1/2, -y-1/2, z-1/2'

loop_
_atom_site_label
_atom_site_type_symbol
_atom_site_fract_x
_atom_site_fract_y
_atom_site_fract_z
_atom_site_U_iso_or_equiv
_atom_site_adp_type
_atom_site_occupancy
_atom_site_symmetry_multiplicity
_atom_site_calc_flag
_atom_site_refinement_flags
Rh Rh 0.150842(10) 0.765769(7) 0.170712(9) 0.01951(6) Uani 1 1 d .
N1 N 0.22969(12) 0.79217(9) 0.08300(10) 0.0225(3) Uani 1 1 d .
C1 C 0.20246(15) 0.81713(10) 0.01276(12) 0.0236(4) Uani 1 1 d .
C2 C 0.28003(16) 0.82959(11) -0.03353(13) 0.0281(5) Uani 1 1 d .
H2 H 0.2806 0.8463 -0.0852 0.034 Uiso 1 1 calc R
C3 C 0.35153(16) 0.81308(11) 0.01030(13) 0.0284(5) Uani 1 1 d .
H3 H 0.4117 0.8171 -0.0045 0.034 Uiso 1 1 calc R
C4 C 0.31992(15) 0.78826(10) 0.08357(12) 0.0239(4) Uani 1 1 d .
C5 C 0.37272(15) 0.75766(11) 0.14086(13) 0.0248(4) Uani 1 1 d .
C6 C 0.47047(16) 0.75669(12) 0.12581(13) 0.0290(5) Uani 1 1 d .
C7 C 0.50921(17) 0.70080(14) 0.09217(14) 0.0365(5) Uani 1 1 d .
H7 H 0.4743 0.6620 0.0824 0.044 Uiso 1 1 calc R
C8 C 0.59779(18) 0.70062(17) 0.07256(15) 0.0462(7) Uani 1 1 d .
H8 H 0.6232 0.6619 0.0495 0.055 Uiso 1 1 calc R
C9 C 0.64863(19) 0.7563(2) 0.08648(19) 0.0531(8) Uani 1 1 d .
H9 H 0.7094 0.7563 0.0732 0.064 Uiso 1 1 calc R
C10 C 0.6118(2) 0.81168(19) 0.1195(2) 0.0595(9) Uani 1 1 d .
H10 H 0.6472 0.8503 0.1289 0.071 Uiso 1 1 calc R
C11 C 0.52239(18) 0.81242(15) 0.13976(18) 0.0447(6) Uani 1 1 d .
H11 H 0.4976 0.8512 0.1631 0.054 Uiso 1 1 calc R
C12 C 0.33903(15) 0.72064(10) 0.20275(13) 0.0243(4) Uani 1 1 d .
N2 N 0.05204(12) 0.81905(9) 0.12201(10) 0.0222(3) Uani 1 1 d .
C13 C 0.38988(15) 0.67573(11) 0.25159(13) 0.0275(4) Uani 1 1 d .
H13 H 0.4525 0.6713 0.2527 0.033 Uiso 1 1 calc R
C14 C 0.33180(15) 0.64102(11) 0.29552(13) 0.0266(4) Uani 1 1 d .
H14 H 0.3461 0.6066 0.3317 0.032 Uiso 1 1 calc R
C15 C 0.24372(15) 0.66611(10) 0.27708(12) 0.0239(4) Uani 1 1 d .
C16 C 0.16595(15) 0.65018(11) 0.31602(12) 0.0252(4) Uani 1 1 d .
C17 C 0.16660(15) 0.59587(10) 0.37582(12) 0.0250(4) Uani 1 1 d .
C18 C 0.21529(17) 0.60199(11) 0.44459(14) 0.0324(5) Uani 1 1 d .
H18 H 0.2527 0.6398 0.4523 0.039 Uiso 1 1 calc R
C19 C 0.2095(2) 0.55331(14) 0.50192(15) 0.0412(6) Uani 1 1 d .
H19 H 0.2430 0.5579 0.5486 0.049 Uiso 1 1 calc R
C20 C 0.1551(2) 0.49813(13) 0.49108(16) 0.0430(6) Uani 1 1 d .
H20 H 0.1505 0.4652 0.5307 0.052 Uiso 1 1 calc R
C21 C 0.1079(2) 0.49093(14) 0.42340(18) 0.0470(7) Uani 1 1 d .
H21 H 0.0714 0.4526 0.4158 0.056 Uiso 1 1 calc R
C22 C 0.11324(18) 0.53957(13) 0.36550(16) 0.0381(6) Uani 1 1 d .
H22 H 0.0802 0.5342 0.3187 0.046 Uiso 1 1 calc R
C23 C 0.08754(16) 0.68781(11) 0.30983(13) 0.0280(5) Uani 1 1 d .
N3 N 0.07237(12) 0.73852(9) 0.25780(10) 0.0230(4) Uani 1 1 d .
C24 C 0.01721(18) 0.68792(14) 0.36533(15) 0.0393(6) Uani 1 1 d .
H24 H 0.0098 0.6568 0.4065 0.047 Uiso 1 1 calc R
C25 C -0.03611(18) 0.74000(13) 0.34831(15) 0.0382(6) Uani 1 1 d .
H25 H -0.0864 0.7537 0.3768 0.046 Uiso 1 1 calc R
C26 C -0.00310(15) 0.77124(11) 0.27896(13) 0.0264(4) Uani 1 1 d .
C27 C -0.04545(14) 0.82147(11) 0.23563(13) 0.0250(4) Uani 1 1 d .
C28 C -0.12469(15) 0.85279(11) 0.27229(13) 0.0275(4) Uani 1 1 d .
C29 C -0.11265(18) 0.90653(13) 0.32269(14) 0.0352(5) Uani 1 1 d .
H29 H -0.0552 0.9249 0.3302 0.042 Uiso 1 1 calc R
C30 C -0.1837(2) 0.93354(15) 0.36219(16) 0.0448(7) Uani 1 1 d .
H30 H -0.1749 0.9701 0.3969 0.054 Uiso 1 1 calc R
C31 C -0.2670(2) 0.90722(17) 0.3509(2) 0.0546(8) Uani 1 1 d .
H31 H -0.3157 0.9253 0.3781 0.066 Uiso 1 1 calc R
C32 C -0.2799(2) 0.85388(18) 0.2992(3) 0.0639(10) Uani 1 1 d .
H32 H -0.3375 0.8361 0.2910 0.077 Uiso 1 1 calc R
C33 C -0.20901(18) 0.82716(14) 0.2603(2) 0.0473(7) Uani 1 1 d .
H33 H -0.2180 0.7910 0.2251 0.057 Uiso 1 1 calc R
C34 C -0.02251(14) 0.83957(10) 0.15962(12) 0.0231(4) Uani 1 1 d .
N4 N 0.25110(12) 0.71419(9) 0.22052(10) 0.0222(3) Uani 1 1 d .
C35 C -0.07836(15) 0.87548(11) 0.10525(13) 0.0287(5) Uani 1 1 d .
H35 H -0.1332 0.8965 0.1163 0.034 Uiso 1 1 calc R
C36 C -0.03800(16) 0.87356(11) 0.03524(13) 0.0289(5) Uani 1 1 d .
H36 H -0.0608 0.8910 -0.0122 0.035 Uiso 1 1 calc R
C37 C 0.04598(15) 0.84022(11) 0.04636(12) 0.0250(4) Uani 1 1 d .
C38 C 0.11557(15) 0.83647(11) -0.00720(12) 0.0256(4) Uani 1 1 d .
C39 C 0.10312(16) 0.86184(11) -0.08814(12) 0.0278(4) Uani 1 1 d .
C40 C 0.07884(19) 0.92815(12) -0.10401(14) 0.0370(6) Uani 1 1 d .
H40 H 0.0633 0.9573 -0.0628 0.044 Uiso 1 1 calc R
C41 C 0.0774(2) 0.95166(14) -0.18019(16) 0.0473(7) Uani 1 1 d .
H41 H 0.0604 0.9968 -0.1904 0.057 Uiso 1 1 calc R
C42 C 0.1004(2) 0.91018(15) -0.24120(15) 0.0460(7) Uani 1 1 d .
H42 H 0.0998 0.9266 -0.2929 0.055 Uiso 1 1 calc R
C43 C 0.12440(18) 0.84389(15) -0.22555(14) 0.0389(6) Uani 1 1 d .
H43 H 0.1407 0.8150 -0.2669 0.047 Uiso 1 1 calc R
C44 C 0.12470(17) 0.81997(13) -0.15058(13) 0.0325(5) Uani 1 1 d .
H44 H 0.1398 0.7744 -0.1410 0.039 Uiso 1 1 calc R
C45 C 0.10958(14) 0.67891(10) 0.10856(12) 0.0230(4) Uani 1 1 d .
N5 N 0.15953(13) 0.62880(9) 0.07798(11) 0.0285(4) Uani 1 1 d .
C48 C 0.25562(16) 0.62337(12) 0.07557(15) 0.0342(5) Uani 1 1 d .
H48A H 0.2806 0.6656 0.0565 0.051 Uiso 1 1 calc R
H48B H 0.2721 0.5866 0.0408 0.051 Uiso 1 1 calc R
H48C H 0.2788 0.6142 0.1278 0.051 Uiso 1 1 calc R
C46 C 0.10757(18) 0.57885(12) 0.04488(18) 0.0433(7) Uani 1 1 d .
H46 H 0.1279 0.5391 0.0204 0.052 Uiso 1 1 calc R
C47 C 0.02321(19) 0.59745(13) 0.05396(19) 0.0446(7) Uani 1 1 d .
H47 H -0.0279 0.5736 0.0369 0.053 Uiso 1 1 calc R
N6 N 0.02484(13) 0.65827(10) 0.09316(12) 0.0305(4) Uani 1 1 d .
C49 C -0.05845(16) 0.69238(13) 0.10831(16) 0.0368(6) Uani 1 1 d .
H49A H -0.0604 0.7056 0.1630 0.055 Uiso 1 1 calc R
H49B H -0.1078 0.6620 0.0966 0.055 Uiso 1 1 calc R
H49C H -0.0632 0.7325 0.0755 0.055 Uiso 1 1 calc R
C50 C 0.18493(15) 0.85375(11) 0.23589(12) 0.0250(4) Uani 1 1 d .
N7 N 0.20057(17) 0.85950(10) 0.31348(12) 0.0389(5) Uani 1 1 d .
C53 C 0.2130(2) 0.80645(13) 0.37137(15) 0.0452(7) Uani 1 1 d .
H53A H 0.1565 0.7837 0.3801 0.068 Uiso 1 1 calc R
H53B H 0.2344 0.8262 0.4202 0.068 Uiso 1 1 calc R
H53C H 0.2564 0.7739 0.3526 0.068 Uiso 1 1 calc R
C51 C 0.2096(3) 0.92556(14) 0.33590(18) 0.0729(13) Uani 1 1 d .
H51 H 0.2217 0.9417 0.3868 0.087 Uiso 1 1 calc R
C52 C 0.1979(3) 0.96235(14) 0.27198(18) 0.0746(13) Uani 1 1 d .
H52 H 0.1994 1.0100 0.2688 0.090 Uiso 1 1 calc R
N8 N 0.18342(16) 0.91851(10) 0.21162(12) 0.0361(5) Uani 1 1 d .
C54 C 0.16843(18) 0.94488(11) 0.13395(14) 0.0342(5) Uani 1 1 d .
H54A H 0.1923 0.9135 0.0958 0.051 Uiso 1 1 calc R
H54B H 0.1981 0.9884 0.1290 0.051 Uiso 1 1 calc R
H54C H 0.1048 0.9506 0.1247 0.051 Uiso 1 1 calc R
Cl Cl 0.28218(4) 0.93165(3) 0.52919(3) 0.02782(11) Uani 1 1 d .

loop_
_atom_site_aniso_label
_atom_site_aniso_U_11
_atom_site_aniso_U_22
_atom_site_aniso_U_33
_atom_site_aniso_U_23
_atom_site_aniso_U_13
_atom_site_aniso_U_12
Rh 0.02293(9) 0.01846(8) 0.01732(9) -0.00033(5) 0.00739(6) 0.00092(6)
N1 0.0271(9) 0.0197(8) 0.0211(8) -0.0020(6) 0.0087(7) -0.0010(7)
C1 0.0311(11) 0.0201(9) 0.0196(9) -0.0019(7) 0.0073(8) -0.0019(8)
C2 0.0358(12) 0.0292(10) 0.0194(10) -0.0031(8) 0.0108(9) -0.0032(9)
C3 0.0314(12) 0.0295(10) 0.0246(11) -0.0041(8) 0.0126(9) -0.0054(9)
C4 0.0281(11) 0.0216(9) 0.0224(10) -0.0035(8) 0.0098(8) -0.0017(8)
C5 0.0256(11) 0.0237(9) 0.0253(10) -0.0047(8) 0.0071(8) 0.0001(8)
C6 0.0260(11) 0.0355(11) 0.0255(11) 0.0008(9) 0.0073(9) 0.0008(9)
C7 0.0351(13) 0.0441(14) 0.0307(12) -0.0027(10) 0.0106(10) 0.0064(11)
C8 0.0383(15) 0.0698(19) 0.0307(13) 0.0046(13) 0.0133(11) 0.0196(14)
C9 0.0254(13) 0.088(2) 0.0460(17) 0.0120(16) 0.0119(12) 0.0054(15)
C10 0.0330(15) 0.069(2) 0.077(2) 0.0014(18) 0.0092(15) -0.0125(15)
C11 0.0335(14) 0.0472(15) 0.0536(17) -0.0069(13) 0.0089(12) -0.0082(12)
C12 0.0270(11) 0.0222(9) 0.0240(10) -0.0031(8) 0.0066(8) 0.0014(8)
N2 0.0249(9) 0.0221(8) 0.0197(8) -0.0007(6) 0.0061(7) -0.0010(7)
C13 0.0253(11) 0.0260(10) 0.0313(11) -0.0017(9) 0.0045(9) 0.0017(9)
C14 0.0314(11) 0.0227(9) 0.0257(10) -0.0010(8) 0.0021(9) 0.0030(9)
C15 0.0286(11) 0.0199(9) 0.0234(10) -0.0013(8) 0.0047(8) 0.0018(8)
C16 0.0313(11) 0.0228(9) 0.0216(10) 0.0001(8) 0.0070(8) 0.0025(8)
C17 0.0291(11) 0.0208(9) 0.0252(10) 0.0017(8) 0.0075(8) 0.0013(8)
C18 0.0438(14) 0.0236(10) 0.0300(11) -0.0009(9) 0.0036(10) -0.0068(10)
C19 0.0533(16) 0.0395(13) 0.0307(13) 0.0066(10) -0.0019(11) -0.0018(12)
C20 0.0569(17) 0.0309(12) 0.0413(14) 0.0137(11) 0.0050(12) -0.0048(12)
C21 0.0549(17) 0.0313(12) 0.0546(17) 0.0100(12) 0.0014(14) -0.0155(12)
C22 0.0396(14) 0.0361(13) 0.0384(13) 0.0040(10) -0.0027(11) -0.0095(11)
C23 0.0330(12) 0.0271(10) 0.0243(11) 0.0040(8) 0.0099(9) 0.0033(9)
N3 0.0245(9) 0.0235(8) 0.0211(9) 0.0003(7) 0.0080(7) 0.0023(7)
C24 0.0417(14) 0.0422(14) 0.0344(13) 0.0162(11) 0.0210(11) 0.0128(11)
C25 0.0403(14) 0.0414(14) 0.0334(13) 0.0126(10) 0.0235(11) 0.0141(11)
C26 0.0270(11) 0.0281(10) 0.0243(11) 0.0023(8) 0.0113(8) 0.0030(9)
C27 0.0247(10) 0.0248(10) 0.0257(10) -0.0009(8) 0.0075(8) 0.0001(8)
C28 0.0293(11) 0.0252(10) 0.0283(11) 0.0035(8) 0.0100(9) 0.0052(9)
C29 0.0357(13) 0.0424(13) 0.0276(11) -0.0039(10) 0.0053(9) 0.0041(11)
C30 0.0540(17) 0.0481(15) 0.0325(13) -0.0056(11) 0.0121(12) 0.0183(13)
C31 0.0467(17) 0.0525(17) 0.065(2) 0.0021(15) 0.0310(15) 0.0192(14)
C32 0.0329(15) 0.0540(19) 0.105(3) -0.0072(19) 0.0260(17) 0.0000(14)
C33 0.0323(14) 0.0364(13) 0.073(2) -0.0135(13) 0.0142(13) 0.0000(11)
C34 0.0248(10) 0.0211(9) 0.0236(10) -0.0003(8) 0.0038(8) -0.0001(8)
N4 0.0237(9) 0.0203(8) 0.0228(8) -0.0003(7) 0.0062(7) 0.0016(7)
C35 0.0276(11) 0.0263(10) 0.0321(11) 0.0032(9) 0.0021(9) 0.0045(9)
C36 0.0317(12) 0.0292(11) 0.0256(11) 0.0033(9) -0.0003(9) 0.0011(9)
C37 0.0300(11) 0.0233(9) 0.0218(10) 0.0002(8) 0.0036(8) -0.0027(8)
C38 0.0353(12) 0.0226(9) 0.0188(9) -0.0016(8) 0.0052(8) -0.0024(9)
C39 0.0338(12) 0.0290(10) 0.0206(10) 0.0003(8) 0.0034(8) -0.0033(9)
C40 0.0535(16) 0.0291(11) 0.0285(12) 0.0014(9) 0.0048(11) -0.0042(11)
C41 0.070(2) 0.0368(14) 0.0350(14) 0.0114(11) -0.0001(13) -0.0052(13)
C42 0.0618(18) 0.0520(16) 0.0243(12) 0.0086(11) 0.0015(12) -0.0109(14)
C43 0.0416(14) 0.0526(15) 0.0225(11) -0.0025(10) 0.0019(10) -0.0051(12)
C44 0.0372(13) 0.0357(12) 0.0245(11) -0.0031(9) 0.0010(9) -0.0019(10)
C45 0.0266(11) 0.0201(9) 0.0226(10) 0.0002(7) 0.0076(8) -0.0020(8)
N5 0.0321(10) 0.0190(8) 0.0346(10) -0.0038(7) 0.0103(8) -0.0018(7)
C48 0.0317(12) 0.0285(11) 0.0426(14) -0.0107(10) 0.0072(10) 0.0031(10)
C46 0.0395(14) 0.0236(11) 0.0670(19) -0.0171(11) 0.0136(13) -0.0071(10)
C47 0.0390(14) 0.0257(11) 0.0693(19) -0.0153(12) 0.0124(13) -0.0106(11)
N6 0.0311(10) 0.0241(9) 0.0366(11) -0.0042(8) 0.0098(8) -0.0044(8)
C49 0.0277(12) 0.0355(12) 0.0473(15) -0.0108(11) 0.0044(10) -0.0013(10)
C50 0.0291(11) 0.0227(9) 0.0234(10) 0.0002(8) 0.0051(8) 0.0020(8)
N7 0.0662(15) 0.0244(9) 0.0260(10) -0.0029(8) -0.0071(10) 0.0034(10)
C53 0.083(2) 0.0285(12) 0.0241(12) 0.0013(9) -0.0066(12) -0.0014(13)
C51 0.158(4) 0.0241(12) 0.0359(15) -0.0069(11) -0.032(2) 0.0066(18)
C52 0.161(4) 0.0205(12) 0.0415(16) -0.0069(11) -0.037(2) 0.0044(17)
N8 0.0606(14) 0.0219(9) 0.0257(10) -0.0012(7) -0.0083(9) 0.0012(9)
C54 0.0511(15) 0.0223(10) 0.0289(12) 0.0027(9) -0.0047(10) -0.0021(10)
Cl 0.0346(3) 0.0239(2) 0.0250(2) -0.00063(19) 0.0021(2) 0.0030(2)

loop_
_atom_type_symbol
_atom_type_description
_atom_type_scat_dispersion_real
_atom_type_scat_dispersion_imag
_atom_type_scat_source
C C 0.0033 0.0016 'International Tables Vol C Tables 4.2.6.8 and 6.1.1.4'
H H 0.0000 0.0000 'International Tables Vol C Tables 4.2.6.8 and 6.1.1.4'
N N 0.0061 0.0033 'International Tables Vol C Tables 4.2.6.8 and 6.1.1.4'
Cl Cl 0.1484 0.1585 'International Tables Vol C Tables 4.2.6.8 and 6.1.1.4'
Rh Rh -1.1178 0.9187 'International Tables Vol C Tables 4.2.6.8 and 6.1.1.4'

loop_
_geom_angle_atom_site_label_1
_geom_angle_atom_site_label_2
_geom_angle_atom_site_label_3
_geom_angle
N3 Rh N1 179.44(7)
N3 Rh N2 90.71(7)
N1 Rh N2 89.54(7)
N3 Rh N4 89.52(7)
N1 Rh N4 90.24(7)
N2 Rh N4 178.74(7)
N3 Rh C45 89.10(8)
N1 Rh C45 90.39(7)
N2 Rh C45 90.40(8)
N4 Rh C45 90.84(8)
N3 Rh C50 88.25(8)
N1 Rh C50 92.26(8)
N2 Rh C50 87.71(8)
N4 Rh C50 91.06(8)
C45 Rh C50 176.73(8)
C4 N1 C1 108.49(17)
C4 N1 Rh 125.56(14)
C1 N1 Rh 125.95(15)
N1 C1 C38 125.87(19)
N1 C1 C2 108.24(19)
C38 C1 C2 125.3(2)
C3 C2 C1 107.33(19)
C3 C2 H2 126.3
C1 C2 H2 126.3
C2 C3 C4 107.5(2)
C2 C3 H3 126.2
C4 C3 H3 126.2
N1 C4 C5 126.17(19)
N1 C4 C3 108.37(19)
C5 C4 C3 125.0(2)
C12 C5 C4 123.9(2)
C12 C5 C6 119.5(2)
C4 C5 C6 115.89(19)
C11 C6 C7 118.4(2)
C11 C6 C5 121.2(2)
C7 C6 C5 120.2(2)
C8 C7 C6 121.2(3)
C8 C7 H7 119.4
C6 C7 H7 119.4
C9 C8 C7 119.9(3)
C9 C8 H8 120.1
C7 C8 H8 120.1
C10 C9 C8 119.8(3)
C10 C9 H9 120.1
C8 C9 H9 120.1
C9 C10 C11 120.9(3)
C9 C10 H10 119.6
C11 C10 H10 119.6
C6 C11 C10 119.8(3)
C6 C11 H11 120.1
C10 C11 H11 120.1
N4 C12 C5 125.6(2)
N4 C12 C13 108.78(19)
C5 C12 C13 125.1(2)
C34 N2 C37 108.19(18)
C34 N2 Rh 124.90(14)
C37 N2 Rh 126.91(15)
C14 C13 C12 107.3(2)
C14 C13 H13 126.3
C12 C13 H13 126.3
C13 C14 C15 107.47(19)
C13 C14 H14 126.3
C15 C14 H14 126.3
N4 C15 C16 125.15(19)
N4 C15 C14 108.25(19)
C16 C15 C14 126.2(2)
C15 C16 C23 123.8(2)
C15 C16 C17 119.80(19)
C23 C16 C17 115.92(19)
C22 C17 C18 118.6(2)
C22 C17 C16 119.7(2)
C18 C17 C16 121.5(2)
C19 C18 C17 120.5(2)
C19 C18 H18 119.7
C17 C18 H18 119.7
C20 C19 C18 120.0(2)
C20 C19 H19 120.0
C18 C19 H19 120.0
C21 C20 C19 120.1(2)
C21 C20 H20 120.0
C19 C20 H20 120.0
C20 C21 C22 120.3(2)
C20 C21 H21 119.9
C22 C21 H21 119.9
C17 C22 C21 120.5(2)
C17 C22 H22 119.8
C21 C22 H22 119.8
N3 C23 C16 125.3(2)
N3 C23 C24 108.4(2)
C16 C23 C24 125.4(2)
C26 N3 C23 108.10(18)
C26 N3 Rh 125.12(14)
C23 N3 Rh 126.61(15)
C25 C24 C23 107.6(2)
C25 C24 H24 126.2
C23 C24 H24 126.2
C24 C25 C26 107.5(2)
C24 C25 H25 126.2
C26 C25 H25 126.2
N3 C26 C27 125.2(2)
N3 C26 C25 108.28(19)
C27 C26 C25 126.2(2)
C26 C27 C34 124.4(2)
C26 C27 C28 115.85(19)
C34 C27 C28 119.60(19)
C33 C28 C29 119.4(2)
C33 C28 C27 121.5(2)
C29 C28 C27 119.0(2)
C30 C29 C28 120.6(3)
C30 C29 H29 119.7
C28 C29 H29 119.7
C31 C30 C29 119.7(3)
C31 C30 H30 120.2
C29 C30 H30 120.2
C30 C31 C32 120.0(3)
C30 C31 H31 120.0
C32 C31 H31 120.0
C33 C32 C31 120.0(3)
C33 C32 H32 120.0
C31 C32 H32 120.0
C32 C33 C28 120.3(3)
C32 C33 H33 119.9
C28 C33 H33 119.9
N2 C34 C27 125.32(19)
N2 C34 C35 108.59(18)
C27 C34 C35 125.7(2)
C15 N4 C12 108.11(18)
C15 N4 Rh 126.27(14)
C12 N4 Rh 125.62(14)
C36 C35 C34 107.3(2)
C36 C35 H35 126.4
C34 C35 H35 126.4
C35 C36 C37 107.37(19)
C35 C36 H36 126.3
C37 C36 H36 126.3
N2 C37 C38 124.3(2)
N2 C37 C36 108.43(19)
C38 C37 C36 126.8(2)
C1 C38 C37 123.77(19)
C1 C38 C39 115.33(19)
C37 C38 C39 120.5(2)
C40 C39 C44 118.3(2)
C40 C39 C38 122.2(2)
C44 C39 C38 119.2(2)
C41 C40 C39 120.2(2)
C41 C40 H40 119.9
C39 C40 H40 119.9
C42 C41 C40 120.9(3)
C42 C41 H41 119.6
C40 C41 H41 119.6
C41 C42 C43 119.0(2)
C41 C42 H42 120.5
C43 C42 H42 120.5
C44 C43 C42 120.5(3)
C44 C43 H43 119.8
C42 C43 H43 119.8
C43 C44 C39 121.1(2)
C43 C44 H44 119.5
C39 C44 H44 119.5
N5 C45 N6 103.11(18)
N5 C45 Rh 129.15(16)
N6 C45 Rh 127.66(15)
C45 N5 C46 111.8(2)
C45 N5 C48 128.53(19)
C46 N5 C48 119.67(19)
N5 C48 H48A 109.5
N5 C48 H48B 109.5
H48A C48 H48B 109.5
N5 C48 H48C 109.5
H48A C48 H48C 109.5
H48B C48 H48C 109.5
C47 C46 N5 106.8(2)
C47 C46 H46 126.6
N5 C46 H46 126.6
C46 C47 N6 106.7(2)
C46 C47 H47 126.7
N6 C47 H47 126.7
C45 N6 C47 111.6(2)
C45 N6 C49 129.36(19)
C47 N6 C49 118.9(2)
N6 C49 H49A 109.5
N6 C49 H49B 109.5
H49A C49 H49B 109.5
N6 C49 H49C 109.5
H49A C49 H49C 109.5
H49B C49 H49C 109.5
N8 C50 N7 103.02(18)
N8 C50 Rh 127.84(16)
N7 C50 Rh 128.52(16)
C50 N7 C51 111.8(2)
C50 N7 C53 129.0(2)
C51 N7 C53 119.1(2)
N7 C53 H53A 109.5
N7 C53 H53B 109.5
H53A C53 H53B 109.5
N7 C53 H53C 109.5
H53A C53 H53C 109.5
H53B C53 H53C 109.5
C52 C51 N7 106.3(2)
C52 C51 H51 126.8
N7 C51 H51 126.8
C51 C52 N8 107.2(2)
C51 C52 H52 126.4
N8 C52 H52 126.4
C50 N8 C52 111.6(2)
C50 N8 C54 129.03(19)
C52 N8 C54 119.3(2)
N8 C54 H54A 109.5
N8 C54 H54B 109.5
H54A C54 H54B 109.5
N8 C54 H54C 109.5
H54A C54 H54C 109.5
H54B C54 H54C 109.5

loop_
_geom_bond_atom_site_label_1
_geom_bond_atom_site_label_2
_geom_bond_distance
Rh N3 1.9993(18)
Rh N1 2.0064(17)
Rh N2 2.0079(18)
Rh N4 2.0146(18)
Rh C45 2.124(2)
Rh C50 2.141(2)
N1 C4 1.366(3)
N1 C1 1.368(3)
C1 C38 1.408(3)
C1 C2 1.448(3)
C2 C3 1.352(3)
C2 H2 0.9500
C3 C4 1.443(3)
C3 H3 0.9500
C4 C5 1.402(3)
C5 C12 1.398(3)
C5 C6 1.503(3)
C6 C11 1.379(4)
C6 C7 1.388(3)
C7 C8 1.385(4)
C7 H7 0.9500
C8 C9 1.368(5)
C8 H8 0.9500
C9 C10 1.364(5)
C9 H9 0.9500
C10 C11 1.400(4)
C10 H10 0.9500
C11 H11 0.9500
C12 N4 1.374(3)
C12 C13 1.444(3)
N2 C34 1.369(3)
N2 C37 1.372(3)
C13 C14 1.356(3)
C13 H13 0.9500
C14 C15 1.454(3)
C14 H14 0.9500
C15 N4 1.372(3)
C15 C16 1.397(3)
C16 C23 1.405(3)
C16 C17 1.494(3)
C17 C22 1.391(3)
C17 C18 1.393(3)
C18 C19 1.388(3)
C18 H18 0.9500
C19 C20 1.384(4)
C19 H19 0.9500
C20 C21 1.368(4)
C20 H20 0.9500
C21 C22 1.394(4)
C21 H21 0.9500
C22 H22 0.9500
C23 N3 1.368(3)
C23 C24 1.439(3)
N3 C26 1.367(3)
C24 C25 1.344(3)
C24 H24 0.9500
C25 C26 1.442(3)
C25 H25 0.9500
C26 C27 1.399(3)
C27 C34 1.406(3)
C27 C28 1.497(3)
C28 C33 1.386(4)
C28 C29 1.389(3)
C29 C30 1.387(4)
C29 H29 0.9500
C30 C31 1.375(5)
C30 H30 0.9500
C31 C32 1.398(5)
C31 H31 0.9500
C32 C33 1.378(4)
C32 H32 0.9500
C33 H33 0.9500
C34 C35 1.444(3)
C35 C36 1.359(3)
C35 H35 0.9500
C36 C37 1.443(3)
C36 H36 0.9500
C37 C38 1.410(3)
C38 C39 1.493(3)
C39 C40 1.397(3)
C39 C44 1.403(3)
C40 C41 1.394(4)
C40 H40 0.9500
C41 C42 1.385(4)
C41 H41 0.9500
C42 C43 1.394(4)
C42 H42 0.9500
C43 C44 1.377(3)
C43 H43 0.9500
C44 H44 0.9500
C45 N5 1.361(3)
C45 N6 1.368(3)
N5 C46 1.386(3)
N5 C48 1.458(3)
C48 H48A 0.9800
C48 H48B 0.9800
C48 H48C 0.9800
C46 C47 1.339(4)
C46 H46 0.9500
C47 N6 1.387(3)
C47 H47 0.9500
N6 C49 1.457(3)
C49 H49A 0.9800
C49 H49B 0.9800
C49 H49C 0.9800
C50 N8 1.356(3)
C50 N7 1.360(3)
N7 C51 1.377(3)
N7 C53 1.464(3)
C53 H53A 0.9800
C53 H53B 0.9800
C53 H53C 0.9800
C51 C52 1.333(4)
C51 H51 0.9500
C52 N8 1.374(3)
C52 H52 0.9500
N8 C54 1.453(3)
C54 H54A 0.9800
C54 H54B 0.9800
C54 H54C 0.9800

loop_
_geom_torsion_atom_site_label_1
_geom_torsion_atom_site_label_2
_geom_torsion_atom_site_label_3
_geom_torsion_atom_site_label_4
_geom_torsion
N2 Rh N1 C4 162.42(17)
N4 Rh N1 C4 -16.34(17)
C45 Rh N1 C4 -107.18(17)
C50 Rh N1 C4 74.73(17)
N2 Rh N1 C1 -17.50(17)
N4 Rh N1 C1 163.74(17)
C45 Rh N1 C1 72.89(17)
C50 Rh N1 C1 -105.20(17)
C4 N1 C1 C38 -171.6(2)
Rh N1 C1 C38 8.3(3)
C4 N1 C1 C2 0.0(2)
Rh N1 C1 C2 179.96(14)
N1 C1 C2 C3 -1.1(2)
C38 C1 C2 C3 170.6(2)
C1 C2 C3 C4 1.6(2)
C1 N1 C4 C5 -171.5(2)
Rh N1 C4 C5 8.5(3)
C1 N1 C4 C3 1.0(2)
Rh N1 C4 C3 -178.96(14)
C2 C3 C4 N1 -1.7(2)
C2 C3 C4 C5 171.0(2)
N1 C4 C5 C12 6.5(3)
C3 C4 C5 C12 -164.8(2)
N1 C4 C5 C6 176.7(2)
C3 C4 C5 C6 5.4(3)
C12 C5 C6 C11 -109.5(3)
C4 C5 C6 C11 79.9(3)
C12 C5 C6 C7 75.2(3)
C4 C5 C6 C7 -95.5(3)
C11 C6 C7 C8 -0.3(4)
C5 C6 C7 C8 175.2(2)
C6 C7 C8 C9 0.1(4)
C7 C8 C9 C10 -0.1(5)
C8 C9 C10 C11 0.3(5)
C7 C6 C11 C10 0.4(4)
C5 C6 C11 C10 -175.0(3)
C9 C10 C11 C6 -0.4(5)
C4 C5 C12 N4 -6.5(3)
C6 C5 C12 N4 -176.3(2)
C4 C5 C12 C13 164.5(2)
C6 C5 C12 C13 -5.4(3)
N3 Rh N2 C34 17.87(17)
N1 Rh N2 C34 -162.63(17)
C45 Rh N2 C34 106.98(17)
C50 Rh N2 C34 -70.35(17)
N3 Rh N2 C37 -160.96(18)
N1 Rh N2 C37 18.54(18)
C45 Rh N2 C37 -71.85(18)
C50 Rh N2 C37 110.82(18)
N4 C12 C13 C14 2.5(2)
C5 C12 C13 C14 -169.7(2)
C12 C13 C14 C15 -2.5(2)
C13 C14 C15 N4 1.7(2)
C13 C14 C15 C16 -171.4(2)
N4 C15 C16 C23 -9.2(3)
C14 C15 C16 C23 162.9(2)
N4 C15 C16 C17 179.11(19)
C14 C15 C16 C17 -8.9(3)
C15 C16 C17 C22 -119.0(3)
C23 C16 C17 C22 68.7(3)
C15 C16 C17 C18 65.2(3)
C23 C16 C17 C18 -107.2(3)
C22 C17 C18 C19 -0.9(4)
C16 C17 C18 C19 175.0(2)
C17 C18 C19 C20 0.0(4)
C18 C19 C20 C21 1.0(5)
C19 C20 C21 C22 -1.0(5)
C18 C17 C22 C21 0.9(4)
C16 C17 C22 C21 -175.1(2)
C20 C21 C22 C17 0.1(5)
C15 C16 C23 N3 9.6(4)
C17 C16 C23 N3 -178.3(2)
C15 C16 C23 C24 -158.4(2)
C17 C16 C23 C24 13.7(4)
C16 C23 N3 C26 -168.5(2)
C24 C23 N3 C26 1.2(3)
C16 C23 N3 Rh 7.0(3)
C24 C23 N3 Rh 176.68(17)
N2 Rh N3 C26 -20.43(19)
N4 Rh N3 C26 158.33(19)
C45 Rh N3 C26 -110.82(19)
C50 Rh N3 C26 67.26(19)
N2 Rh N3 C23 164.84(19)
N4 Rh N3 C23 -16.40(19)
C45 Rh N3 C23 74.45(19)
C50 Rh N3 C23 -107.47(19)
N3 C23 C24 C25 -2.9(3)
C16 C23 C24 C25 166.8(3)
C23 C24 C25 C26 3.3(3)
C23 N3 C26 C27 -172.9(2)
Rh N3 C26 C27 11.6(3)
C23 N3 C26 C25 0.8(3)
Rh N3 C26 C25 -174.73(17)
C24 C25 C26 N3 -2.7(3)
C24 C25 C26 C27 171.0(3)
N3 C26 C27 C34 8.3(4)
C25 C26 C27 C34 -164.3(2)
N3 C26 C27 C28 -176.9(2)
C25 C26 C27 C28 10.5(4)
C26 C27 C28 C33 -90.2(3)
C34 C27 C28 C33 84.9(3)
C26 C27 C28 C29 86.3(3)
C34 C27 C28 C29 -98.6(3)
C33 C28 C29 C30 1.5(4)
C27 C28 C29 C30 -175.1(2)
C28 C29 C30 C31 -0.5(4)
C29 C30 C31 C32 -0.6(5)
C30 C31 C32 C33 0.7(6)
C31 C32 C33 C28 0.2(6)
C29 C28 C33 C32 -1.3(5)
C27 C28 C33 C32 175.2(3)
C37 N2 C34 C27 172.8(2)
Rh N2 C34 C27 -6.2(3)
C37 N2 C34 C35 -0.1(2)
Rh N2 C34 C35 -179.07(14)
C26 C27 C34 N2 -11.1(4)
C28 C27 C34 N2 174.2(2)
C26 C27 C34 C35 160.5(2)
C28 C27 C34 C35 -14.1(3)
C16 C15 N4 C12 173.1(2)
C14 C15 N4 C12 -0.2(2)
C16 C15 N4 Rh -7.7(3)
C14 C15 N4 Rh 179.07(14)
C5 C12 N4 C15 170.8(2)
C13 C12 N4 C15 -1.4(2)
C5 C12 N4 Rh -8.5(3)
C13 C12 N4 Rh 179.35(14)
N3 Rh N4 C15 16.75(17)
N1 Rh N4 C15 -162.75(17)
C45 Rh N4 C15 -72.35(17)
C50 Rh N4 C15 104.99(17)
N3 Rh N4 C12 -164.16(17)
N1 Rh N4 C12 16.35(17)
C45 Rh N4 C12 106.74(17)
C50 Rh N4 C12 -75.92(17)
N2 C34 C35 C36 2.4(3)
C27 C34 C35 C36 -170.4(2)
C34 C35 C36 C37 -3.6(3)
C34 N2 C37 C38 170.9(2)
Rh N2 C37 C38 -10.1(3)
C34 N2 C37 C36 -2.2(2)
Rh N2 C37 C36 176.83(14)
C35 C36 C37 N2 3.7(3)
C35 C36 C37 C38 -169.1(2)
N1 C1 C38 C37 8.0(3)
C2 C1 C38 C37 -162.3(2)
N1 C1 C38 C39 -179.65(19)
C2 C1 C38 C39 10.1(3)
N2 C37 C38 C1 -7.0(3)
C36 C37 C38 C1 164.7(2)
N2 C37 C38 C39 -179.0(2)
C36 C37 C38 C39 -7.3(3)
C1 C38 C39 C40 -114.8(3)
C37 C38 C39 C40 57.8(3)
C1 C38 C39 C44 58.8(3)
C37 C38 C39 C44 -128.5(2)
C44 C39 C40 C41 -0.7(4)
C38 C39 C40 C41 172.9(3)
C39 C40 C41 C42 -0.4(5)
C40 C41 C42 C43 0.6(5)
C41 C42 C43 C44 0.4(4)
C42 C43 C44 C39 -1.6(4)
C40 C39 C44 C43 1.8(4)
C38 C39 C44 C43 -172.1(2)
N3 Rh C45 N5 -124.4(2)
N1 Rh C45 N5 55.3(2)
N2 Rh C45 N5 144.9(2)
N4 Rh C45 N5 -34.9(2)
N3 Rh C45 N6 51.87(19)
N1 Rh C45 N6 -128.38(19)
N2 Rh C45 N6 -38.84(19)
N4 Rh C45 N6 141.38(19)
N6 C45 N5 C46 -0.1(3)
Rh C45 N5 C46 176.92(19)
N6 C45 N5 C48 178.9(2)
Rh C45 N5 C48 -4.2(3)
C45 N5 C46 C47 0.4(3)
C48 N5 C46 C47 -178.6(2)
N5 C46 C47 N6 -0.5(3)
N5 C45 N6 C47 -0.3(3)
Rh C45 N6 C47 -177.33(19)
N5 C45 N6 C49 -176.7(2)
Rh C45 N6 C49 6.3(4)
C46 C47 N6 C45 0.5(3)
C46 C47 N6 C49 177.3(3)
N3 Rh C50 N8 -129.4(2)
N1 Rh C50 N8 50.9(2)
N2 Rh C50 N8 -38.6(2)
N4 Rh C50 N8 141.2(2)
N3 Rh C50 N7 40.0(2)
N1 Rh C50 N7 -139.7(2)
N2 Rh C50 N7 130.8(2)
N4 Rh C50 N7 -49.4(2)
N8 C50 N7 C51 -0.8(4)
Rh C50 N7 C51 -172.3(3)
N8 C50 N7 C53 -177.3(3)
Rh C50 N7 C53 11.3(4)
C50 N7 C51 C52 1.1(5)
C53 N7 C51 C52 177.9(4)
N7 C51 C52 N8 -0.9(5)
N7 C50 N8 C52 0.2(3)
Rh C50 N8 C52 171.8(3)
N7 C50 N8 C54 -179.3(3)
Rh C50 N8 C54 -7.8(4)
C51 C52 N8 C50 0.4(5)
C51 C52 N8 C54 180.0(3)

loop_
_platon_squeeze_void_nr
_platon_squeeze_void_average_x
_platon_squeeze_void_average_y
_platon_squeeze_void_average_z
_platon_squeeze_void_volume
_platon_squeeze_void_count_electrons
_platon_squeeze_void_content
1 -0.036 0.442 0.200 236 50 'C H Cl3'
2 0.000 0.000 0.500 136 33 '0.5 (C H Cl3)'
3 0.036 0.558 0.800 236 50 'C H Cl3'
4 0.464 0.058 0.700 236 50 'C H Cl3'
5 0.536 0.942 0.300 236 50 'C H Cl3'
6 0.500 0.500 0.000 136 33 '0.5 (C H Cl3)'
